data_2231085
loop_
_publ_author_name
'Li, Xia'
'Du, Ling-Zhi'

_publ_section_title
;
 <i>N</i>-(Quinolin-8-yl)ferrocene-1-carboxamide
;
_journal_coeditor_code FJ2441
_journal_issue 8
_journal_name_full 'Acta Crystallographica Section E'
_journal_page_first m1113
_journal_paper_doi 10.1107/S1600536811026341
_journal_volume 67
_journal_year 2011
_chemical_formula_iupac '[Fe (C5 H5) (C15 H11 N2 O)] '
_chemical_formula_moiety 'C20 H16 Fe N2 O'
_chemical_formula_sum 'C20 H16 Fe N2 O'
_chemical_formula_weight 356.20
_chemical_name_systematic
;
<i>N</i>-(Quinolin-8-yl)ferrocene-1-carboxamide
;
_space_group_IT_number 61
_symmetry_cell_setting orthorhombic
_symmetry_space_group_name_Hall '-P 2ac 2ab'
_symmetry_space_group_name_H-M 'P b c a'
_atom_sites_solution_hydrogens geom
_atom_sites_solution_primary direct
_atom_sites_solution_secondary difmap
_audit_creation_method CrystalClearVersion1.3
_cell_angle_alpha 90.00
_cell_angle_beta 90.00
_cell_angle_gamma 90.00
_cell_formula_units_Z 8
_cell_length_a 10.1680(17)
_cell_length_b 12.133(2)
_cell_length_c 26.079(4)
_cell_measurement_temperature 296(2)
_cell_measurement_theta_max 28.25
_cell_measurement_theta_min 1.56
_cell_volume 3217.3(9)
_computing_cell_refinement 'CrystalClear (Rigaku, 2000)'
_computing_data_collection 'CrystalClear (Rigaku, 2000)'
_computing_data_reduction 'CrystalClear (Rigaku, 2000)'
_computing_molecular_graphics 'SHELXL97 (Sheldrick, 2008)'
_computing_publication_material 'SHELXTL (Sheldrick, 2008)'
_computing_structure_refinement 'SHELXL97 (Sheldrick, 2008)'
_computing_structure_solution 'SHELXS97 (Sheldrick, 2008)'
_diffrn_ambient_temperature 296(2)
_diffrn_measured_fraction_theta_full 0.991
_diffrn_measured_fraction_theta_max 0.991
_diffrn_measurement_device_type 'Rigaku Mercury CCD'
_diffrn_measurement_method '\w scan'
_diffrn_radiation_monochromator graphite
_diffrn_radiation_source 'fine-focus sealed tube'
_diffrn_radiation_type MoK\a
_diffrn_radiation_wavelength 0.71073
_diffrn_reflns_av_R_equivalents 0.0313
_diffrn_reflns_av_sigmaI/netI 0.0648
_diffrn_reflns_limit_h_max 13
_diffrn_reflns_limit_h_min -13
_diffrn_reflns_limit_k_max 15
_diffrn_reflns_limit_k_min -12
_diffrn_reflns_limit_l_max 29
_diffrn_reflns_limit_l_min -34
_diffrn_reflns_number 18658
_diffrn_reflns_theta_full 28.25
_diffrn_reflns_theta_max 28.25
_diffrn_reflns_theta_min 1.56
_exptl_absorpt_coefficient_mu 0.945
_exptl_absorpt_correction_T_max 0.795
_exptl_absorpt_correction_T_min 0.668
_exptl_absorpt_correction_type multi-scan
_exptl_absorpt_process_details '(CrystalClear; Rigaku, 2000)'
_exptl_crystal_colour Orange
_exptl_crystal_density_diffrn 1.471
_exptl_crystal_density_method 'not measured'
_exptl_crystal_description Block
_exptl_crystal_F_000 1472
_exptl_crystal_size_max 0.46
_exptl_crystal_size_mid 0.37
_exptl_crystal_size_min 0.25
_refine_diff_density_max 0.263
_refine_diff_density_min -0.368
_refine_ls_extinction_coef 0.0058(5)
_refine_ls_extinction_expression Fc^*^=kFc[1+0.001xFc^2^\l^3^/sin(2\q)]^-1/4^
_refine_ls_extinction_method none
_refine_ls_goodness_of_fit_ref 1.014
_refine_ls_hydrogen_treatment constr
_refine_ls_matrix_type full
_refine_ls_number_parameters 222
_refine_ls_number_reflns 3940
_refine_ls_number_restraints 0
_refine_ls_restrained_S_all 1.014
_refine_ls_R_factor_all 0.0497
_refine_ls_R_factor_gt 0.0344
_refine_ls_shift/su_max 0.001
_refine_ls_shift/su_mean 0.000
_refine_ls_structure_factor_coef Fsqd
_refine_ls_weighting_details 'calc w=1/[\s^2^(Fo^2^)+(0.0000P)^2^+1.0596P] where P=(Fo^2^+2Fc^2^)/3'
_refine_ls_weighting_scheme calc
_refine_ls_wR_factor_gt 0.0857
_refine_ls_wR_factor_ref 0.0968
_reflns_number_gt 2996
_reflns_number_total 3940
_reflns_threshold_expression I>2\s(I)
_cod_data_source_file fj2441.cif
_cod_data_source_block I
_cod_original_cell_volume 3217.4(10)
_cod_database_code 2231085
_cod_database_fobs_code 2231085

loop_
_symmetry_equiv_pos_as_xyz
'x, y, z'
'-x+1/2, -y, z+1/2'
'x+1/2, -y+1/2, -z'
'-x, y+1/2, -z+1/2'
'-x, -y, -z'
'x-1/2, y, -z-1/2'
'-x-1/2, y-1/2, z'
'x, -y-1/2, z-1/2'

loop_
_atom_site_type_symbol
_atom_site_label
_atom_site_fract_x
_atom_site_fract_y
_atom_site_fract_z
_atom_site_U_iso_or_equiv
_atom_site_adp_type
_atom_site_calc_flag
_atom_site_refinement_flags
_atom_site_occupancy
_atom_site_symmetry_multiplicity
Fe Fe1 0.08194(2) 0.61371(2) 0.324077(9) 0.03985(12) Uani d . 1 1
O O1 -0.14938(18) 0.85691(16) 0.34733(7) 0.0757(5) Uani d . 1 1
N N1 0.02468(18) 0.87266(15) 0.40153(7) 0.0471(4) Uani d . 1 1
N N2 0.19232(16) 0.94139(13) 0.47326(6) 0.0433(4) Uani d . 1 1
C C1 -0.04130(18) 0.69359(18) 0.37255(7) 0.0432(4) Uani d . 1 1
C C2 -0.1135(2) 0.6191(2) 0.34083(8) 0.0509(5) Uani d . 1 1
H H2 -0.1811 0.6384 0.3186 0.061 Uiso calc R 1 1
C C3 -0.0656(2) 0.5119(2) 0.34881(8) 0.0580(6) Uani d . 1 1
H H3 -0.0959 0.4483 0.3328 0.070 Uiso calc R 1 1
C C4 0.0368(2) 0.5175(2) 0.38554(8) 0.0585(6) Uani d . 1 1
H H4 0.0856 0.4581 0.3977 0.070 Uiso calc R 1 1
C C5 0.0521(2) 0.62850(18) 0.40057(7) 0.0484(5) Uani d . 1 1
H H5 0.1122 0.6549 0.4245 0.058 Uiso calc R 1 1
C C6 0.1656(3) 0.7278(2) 0.27759(10) 0.0756(8) Uani d . 1 1
H H6 0.1460 0.8027 0.2772 0.091 Uiso calc R 1 1
C C7 0.1037(2) 0.6449(3) 0.24815(9) 0.0741(8) Uani d . 1 1
H H7 0.0355 0.6550 0.2249 0.089 Uiso calc R 1 1
C C8 0.1644(3) 0.5444(3) 0.26050(10) 0.0736(8) Uani d . 1 1
H H8 0.1437 0.4758 0.2468 0.088 Uiso calc R 1 1
C C9 0.2604(3) 0.5657(3) 0.29680(10) 0.0767(8) Uani d . 1 1
H H9 0.3153 0.5133 0.3117 0.092 Uiso calc R 1 1
C C10 0.2614(2) 0.6765(3) 0.30727(11) 0.0775(8) Uani d . 1 1
H H10 0.3171 0.7115 0.3304 0.093 Uiso calc R 1 1
C C11 -0.06124(18) 0.81347(19) 0.37209(7) 0.0475(5) Uani d . 1 1
C C12 0.02430(18) 0.98542(16) 0.41223(7) 0.0419(4) Uani d . 1 1
C C13 -0.0553(2) 1.0624(2) 0.38937(8) 0.0525(5) Uani d . 1 1
H H13 -0.1144 1.0406 0.3641 0.063 Uiso calc R 1 1
C C14 -0.0483(2) 1.1737(2) 0.40382(9) 0.0602(6) Uani d . 1 1
H H14 -0.1021 1.2247 0.3875 0.072 Uiso calc R 1 1
C C15 0.0351(2) 1.20882(19) 0.44113(9) 0.0583(5) Uani d . 1 1
H H15 0.0374 1.2829 0.4503 0.070 Uiso calc R 1 1
C C16 0.1185(2) 1.13215(16) 0.46605(7) 0.0437(4) Uani d . 1 1
C C17 0.11420(17) 1.02001(15) 0.45129(6) 0.0381(4) Uani d . 1 1
C C18 0.2047(2) 1.16091(17) 0.50584(8) 0.0506(5) Uani d . 1 1
H H18 0.2107 1.2338 0.5166 0.061 Uiso calc R 1 1
C C19 0.2793(2) 1.08233(18) 0.52850(8) 0.0512(5) Uani d . 1 1
H H19 0.3351 1.1000 0.5555 0.061 Uiso calc R 1 1
C C20 0.2707(2) 0.97401(17) 0.51045(7) 0.0489(5) Uani d . 1 1
H H20 0.3241 0.9213 0.5258 0.059 Uiso calc R 1 1
H H1 0.078(2) 0.8400(19) 0.4191(8) 0.046(6) Uiso d . 1 1

loop_
_atom_site_aniso_label
_atom_site_aniso_U_11
_atom_site_aniso_U_22
_atom_site_aniso_U_33
_atom_site_aniso_U_12
_atom_site_aniso_U_13
_atom_site_aniso_U_23
Fe1 0.03308(17) 0.0496(2) 0.03683(16) -0.00552(11) 0.00144(10) -0.00378(11)
O1 0.0693(11) 0.0826(12) 0.0752(11) 0.0229(10) -0.0350(9) -0.0182(9)
N1 0.0441(9) 0.0508(10) 0.0464(9) 0.0082(8) -0.0110(7) -0.0072(7)
N2 0.0460(9) 0.0388(9) 0.0451(8) 0.0007(7) -0.0054(7) -0.0007(7)
C1 0.0344(9) 0.0619(13) 0.0334(8) -0.0037(9) 0.0001(7) -0.0077(8)
C2 0.0341(10) 0.0756(16) 0.0431(10) -0.0137(10) 0.0019(8) -0.0091(10)
C3 0.0572(13) 0.0613(15) 0.0554(12) -0.0254(11) 0.0076(10) -0.0071(11)
C4 0.0674(14) 0.0551(13) 0.0530(12) -0.0080(11) 0.0008(10) 0.0106(10)
C5 0.0501(11) 0.0597(13) 0.0356(9) -0.0065(10) -0.0038(8) 0.0002(9)
C6 0.0774(18) 0.0681(17) 0.0813(17) -0.0078(14) 0.0356(15) 0.0080(14)
C7 0.0482(13) 0.133(3) 0.0411(11) -0.0043(15) 0.0088(9) 0.0110(14)
C8 0.0768(18) 0.0833(19) 0.0608(14) -0.0106(15) 0.0243(13) -0.0214(13)
C9 0.0494(14) 0.106(2) 0.0749(16) 0.0155(15) 0.0118(12) -0.0030(16)
C10 0.0445(13) 0.113(3) 0.0748(16) -0.0260(15) 0.0118(12) -0.0170(16)
C11 0.0408(10) 0.0643(14) 0.0374(9) 0.0060(9) -0.0037(8) -0.0098(9)
C12 0.0406(10) 0.0467(11) 0.0385(9) 0.0054(8) 0.0056(7) -0.0018(8)
C13 0.0492(12) 0.0625(14) 0.0457(10) 0.0110(10) -0.0004(9) 0.0057(10)
C14 0.0623(14) 0.0544(14) 0.0640(13) 0.0192(11) 0.0068(11) 0.0163(11)
C15 0.0645(14) 0.0443(12) 0.0660(13) 0.0077(11) 0.0078(11) 0.0087(10)
C16 0.0476(10) 0.0360(10) 0.0475(10) 0.0009(8) 0.0121(8) 0.0050(8)
C17 0.0390(9) 0.0388(10) 0.0366(8) 0.0017(8) 0.0064(7) 0.0027(7)
C18 0.0603(13) 0.0368(10) 0.0548(11) -0.0077(9) 0.0087(10) -0.0059(9)
C19 0.0599(13) 0.0455(11) 0.0483(10) -0.0104(10) -0.0063(9) -0.0018(9)
C20 0.0562(12) 0.0390(10) 0.0515(10) -0.0009(9) -0.0102(9) 0.0011(8)

loop_
_atom_type_symbol
_atom_type_description
_atom_type_scat_dispersion_real
_atom_type_scat_dispersion_imag
_atom_type_scat_source
C C 0.0033 0.0016 'International Tables Vol C Tables 4.2.6.8 and 6.1.1.4'
H H 0.0000 0.0000 'International Tables Vol C Tables 4.2.6.8 and 6.1.1.4'
N N 0.0061 0.0033 'International Tables Vol C Tables 4.2.6.8 and 6.1.1.4'
O O 0.0106 0.0060 'International Tables Vol C Tables 4.2.6.8 and 6.1.1.4'
Fe Fe 0.3463 0.8444 'International Tables Vol C Tables 4.2.6.8 and 6.1.1.4'

loop_
_geom_angle_atom_site_label_1
_geom_angle_atom_site_label_2
_geom_angle_atom_site_label_3
_geom_angle
C10 Fe1 C5 108.35(10)
C10 Fe1 C1 120.82(10)
C5 Fe1 C1 41.47(8)
C10 Fe1 C6 40.16(12)
C5 Fe1 C6 126.24(11)
C1 Fe1 C6 107.81(10)
C10 Fe1 C7 67.67(11)
C5 Fe1 C7 164.01(13)
C1 Fe1 C7 125.97(11)
C6 Fe1 C7 40.79(11)
C10 Fe1 C9 39.50(13)
C5 Fe1 C9 120.23(10)
C1 Fe1 C9 155.04(10)
C6 Fe1 C9 67.18(12)
C7 Fe1 C9 67.32(11)
C10 Fe1 C4 126.11(12)
C5 Fe1 C4 40.68(9)
C1 Fe1 C4 69.13(10)
C6 Fe1 C4 163.18(11)
C7 Fe1 C4 154.22(12)
C9 Fe1 C4 108.19(11)
C10 Fe1 C2 156.06(12)
C5 Fe1 C2 68.87(8)
C1 Fe1 C2 41.18(8)
C6 Fe1 C2 121.07(11)
C7 Fe1 C2 108.08(10)
C9 Fe1 C2 162.73(11)
C4 Fe1 C2 68.23(10)
C10 Fe1 C8 66.96(11)
C5 Fe1 C8 153.99(11)
C1 Fe1 C8 163.43(10)
C6 Fe1 C8 67.85(12)
C7 Fe1 C8 40.38(12)
C9 Fe1 C8 39.72(11)
C4 Fe1 C8 119.76(12)
C2 Fe1 C8 126.08(10)
C10 Fe1 C3 162.78(13)
C5 Fe1 C3 68.49(9)
C1 Fe1 C3 68.83(9)
C6 Fe1 C3 155.20(12)
C7 Fe1 C3 120.02(11)
C9 Fe1 C3 126.23(12)
C4 Fe1 C3 40.59(9)
C2 Fe1 C3 40.22(9)
C8 Fe1 C3 107.98(10)
C11 N1 C12 128.71(18)
C11 N1 H1 119.1(16)
C12 N1 H1 111.5(16)
C20 N2 C17 116.78(17)
C2 C1 C5 106.7(2)
C2 C1 C11 123.43(18)
C5 C1 C11 129.84(17)
C2 C1 Fe1 69.76(11)
C5 C1 Fe1 69.23(11)
C11 C1 Fe1 123.63(14)
C3 C2 C1 108.78(19)
C3 C2 Fe1 70.34(12)
C1 C2 Fe1 69.06(11)
C3 C2 H2 125.6
C1 C2 H2 125.6
Fe1 C2 H2 126.6
C2 C3 C4 108.1(2)
C2 C3 Fe1 69.44(12)
C4 C3 Fe1 69.24(12)
C2 C3 H3 125.9
C4 C3 H3 125.9
Fe1 C3 H3 127.0
C5 C4 C3 108.3(2)
C5 C4 Fe1 69.29(12)
C3 C4 Fe1 70.16(12)
C5 C4 H4 125.8
C3 C4 H4 125.8
Fe1 C4 H4 126.3
C4 C5 C1 108.12(18)
C4 C5 Fe1 70.04(12)
C1 C5 Fe1 69.30(10)
C4 C5 H5 125.9
C1 C5 H5 125.9
Fe1 C5 H5 126.3
C10 C6 C7 107.2(3)
C10 C6 Fe1 69.85(15)
C7 C6 Fe1 69.62(15)
C10 C6 H6 126.4
C7 C6 H6 126.4
Fe1 C6 H6 125.7
C8 C7 C6 107.4(2)
C8 C7 Fe1 70.25(14)
C6 C7 Fe1 69.59(14)
C8 C7 H7 126.3
C6 C7 H7 126.3
Fe1 C7 H7 125.4
C9 C8 C7 107.7(3)
C9 C8 Fe1 69.94(14)
C7 C8 Fe1 69.38(14)
C9 C8 H8 126.1
C7 C8 H8 126.1
Fe1 C8 H8 126.1
C10 C9 C8 108.9(3)
C10 C9 Fe1 69.91(14)
C8 C9 Fe1 70.33(14)
C10 C9 H9 125.5
C8 C9 H9 125.5
Fe1 C9 H9 125.8
C9 C10 C6 108.8(2)
C9 C10 Fe1 70.60(15)
C6 C10 Fe1 70.00(14)
C9 C10 H10 125.6
C6 C10 H10 125.6
Fe1 C10 H10 125.4
O1 C11 N1 122.5(2)
O1 C11 C1 122.14(19)
N1 C11 C1 115.31(17)
C13 C12 N1 125.55(19)
C13 C12 C17 119.11(19)
N1 C12 C17 115.32(16)
C12 C13 C14 120.5(2)
C12 C13 H13 119.7
C14 C13 H13 119.7
C15 C14 C13 121.7(2)
C15 C14 H14 119.2
C13 C14 H14 119.2
C14 C15 C16 119.8(2)
C14 C15 H15 120.1
C16 C15 H15 120.1
C18 C16 C17 117.39(18)
C18 C16 C15 123.4(2)
C17 C16 C15 119.2(2)
N2 C17 C16 122.62(17)
N2 C17 C12 117.68(17)
C16 C17 C12 119.70(17)
C19 C18 C16 119.8(2)
C19 C18 H18 120.1
C16 C18 H18 120.1
C18 C19 C20 118.7(2)
C18 C19 H19 120.7
C20 C19 H19 120.7
N2 C20 C19 124.65(19)
N2 C20 H20 117.7
C19 C20 H20 117.7

loop_
_geom_bond_atom_site_label_1
_geom_bond_atom_site_label_2
_geom_bond_distance
Fe1 C10 2.026(2)
Fe1 C5 2.0258(19)
Fe1 C1 2.0268(19)
Fe1 C6 2.028(2)
Fe1 C7 2.028(2)
Fe1 C9 2.034(2)
Fe1 C4 2.036(2)
Fe1 C2 2.036(2)
Fe1 C8 2.039(2)
Fe1 C3 2.048(2)
O1 C11 1.224(2)
N1 C11 1.367(3)
N1 C12 1.396(3)
N1 H1 0.81(2)
N2 C20 1.316(2)
N2 C17 1.367(2)
C1 C2 1.429(3)
C1 C5 1.435(3)
C1 C11 1.469(3)
C2 C3 1.404(3)
C2 H2 0.9300
C3 C4 1.417(3)
C3 H3 0.9300
C4 C5 1.412(3)
C4 H4 0.9300
C5 H5 0.9300
C6 C10 1.391(4)
C6 C7 1.413(4)
C6 H6 0.9300
C7 C8 1.404(4)
C7 H7 0.9300
C8 C9 1.384(4)
C8 H8 0.9300
C9 C10 1.372(4)
C9 H9 0.9300
C10 H10 0.9300
C12 C13 1.372(3)
C12 C17 1.432(3)
C13 C14 1.405(4)
C13 H13 0.9300
C14 C15 1.359(3)
C14 H14 0.9300
C15 C16 1.417(3)
C15 H15 0.9300
C16 C18 1.402(3)
C16 C17 1.415(3)
C18 C19 1.354(3)
C18 H18 0.9300
C19 C20 1.399(3)
C19 H19 0.9300
C20 H20 0.9300

loop_
_geom_torsion_atom_site_label_1
_geom_torsion_atom_site_label_2
_geom_torsion_atom_site_label_3
_geom_torsion_atom_site_label_4
_geom_torsion
C10 Fe1 C1 C2 159.14(15)
C5 Fe1 C1 C2 -117.82(19)
C6 Fe1 C1 C2 117.14(16)
C7 Fe1 C1 C2 75.68(18)
C9 Fe1 C1 C2 -168.8(2)
C4 Fe1 C1 C2 -80.40(15)
C8 Fe1 C1 C2 45.1(4)
C3 Fe1 C1 C2 -36.77(13)
C10 Fe1 C1 C5 -83.03(17)
C6 Fe1 C1 C5 -125.04(14)
C7 Fe1 C1 C5 -166.50(15)
C9 Fe1 C1 C5 -51.0(3)
C4 Fe1 C1 C5 37.42(12)
C2 Fe1 C1 C5 117.82(19)
C8 Fe1 C1 C5 163.0(3)
C3 Fe1 C1 C5 81.05(14)
C10 Fe1 C1 C11 41.8(2)
C5 Fe1 C1 C11 124.8(2)
C6 Fe1 C1 C11 -0.25(19)
C7 Fe1 C1 C11 -41.7(2)
C9 Fe1 C1 C11 73.8(3)
C4 Fe1 C1 C11 162.22(18)
C2 Fe1 C1 C11 -117.4(2)
C8 Fe1 C1 C11 -72.3(4)
C3 Fe1 C1 C11 -154.15(18)
C5 C1 C2 C3 -0.4(2)
C11 C1 C2 C3 176.95(18)
Fe1 C1 C2 C3 59.31(14)
C5 C1 C2 Fe1 -59.67(13)
C11 C1 C2 Fe1 117.64(18)
C10 Fe1 C2 C3 -169.1(2)
C5 Fe1 C2 C3 -81.27(14)
C1 Fe1 C2 C3 -120.17(18)
C6 Fe1 C2 C3 158.25(14)
C7 Fe1 C2 C3 115.40(16)
C9 Fe1 C2 C3 43.8(4)
C4 Fe1 C2 C3 -37.43(13)
C8 Fe1 C2 C3 74.31(18)
C10 Fe1 C2 C1 -48.9(3)
C5 Fe1 C2 C1 38.90(13)
C6 Fe1 C2 C1 -81.57(16)
C7 Fe1 C2 C1 -124.43(16)
C9 Fe1 C2 C1 164.0(3)
C4 Fe1 C2 C1 82.75(14)
C8 Fe1 C2 C1 -165.52(15)
C3 Fe1 C2 C1 120.17(18)
C1 C2 C3 C4 0.1(2)
Fe1 C2 C3 C4 58.59(15)
C1 C2 C3 Fe1 -58.52(14)
C10 Fe1 C3 C2 164.9(3)
C5 Fe1 C3 C2 82.30(13)
C1 Fe1 C3 C2 37.62(12)
C6 Fe1 C3 C2 -49.2(3)
C7 Fe1 C3 C2 -82.63(16)
C9 Fe1 C3 C2 -165.24(14)
C4 Fe1 C3 C2 119.84(19)
C8 Fe1 C3 C2 -125.11(15)
C10 Fe1 C3 C4 45.1(4)
C5 Fe1 C3 C4 -37.54(14)
C1 Fe1 C3 C4 -82.22(15)
C6 Fe1 C3 C4 -169.0(2)
C7 Fe1 C3 C4 157.53(16)
C9 Fe1 C3 C4 74.93(18)
C2 Fe1 C3 C4 -119.84(19)
C8 Fe1 C3 C4 115.05(16)
C2 C3 C4 C5 0.3(2)
Fe1 C3 C4 C5 58.97(15)
C2 C3 C4 Fe1 -58.72(15)
C10 Fe1 C4 C5 75.47(18)
C1 Fe1 C4 C5 -38.14(12)
C6 Fe1 C4 C5 44.4(4)
C7 Fe1 C4 C5 -169.1(2)
C9 Fe1 C4 C5 115.51(15)
C2 Fe1 C4 C5 -82.48(14)
C8 Fe1 C4 C5 157.37(14)
C3 Fe1 C4 C5 -119.6(2)
C10 Fe1 C4 C3 -164.95(16)
C5 Fe1 C4 C3 119.6(2)
C1 Fe1 C4 C3 81.44(15)
C6 Fe1 C4 C3 164.0(3)
C7 Fe1 C4 C3 -49.6(3)
C9 Fe1 C4 C3 -124.92(16)
C2 Fe1 C4 C3 37.09(13)
C8 Fe1 C4 C3 -83.05(17)
C3 C4 C5 C1 -0.5(2)
Fe1 C4 C5 C1 59.03(14)
C3 C4 C5 Fe1 -59.52(15)
C2 C1 C5 C4 0.5(2)
C11 C1 C5 C4 -176.56(19)
Fe1 C1 C5 C4 -59.49(15)
C2 C1 C5 Fe1 60.01(13)
C11 C1 C5 Fe1 -117.1(2)
C10 Fe1 C5 C4 -124.51(17)
C1 Fe1 C5 C4 119.40(18)
C6 Fe1 C5 C4 -165.47(16)
C7 Fe1 C5 C4 162.7(3)
C9 Fe1 C5 C4 -82.90(17)
C2 Fe1 C5 C4 80.77(15)
C8 Fe1 C5 C4 -49.6(3)
C3 Fe1 C5 C4 37.46(14)
C10 Fe1 C5 C1 116.08(15)
C6 Fe1 C5 C1 75.13(16)
C7 Fe1 C5 C1 43.3(4)
C9 Fe1 C5 C1 157.69(15)
C4 Fe1 C5 C1 -119.40(18)
C2 Fe1 C5 C1 -38.63(13)
C8 Fe1 C5 C1 -169.0(2)
C3 Fe1 C5 C1 -81.94(14)
C5 Fe1 C6 C10 74.7(2)
C1 Fe1 C6 C10 116.98(17)
C7 Fe1 C6 C10 -118.1(2)
C9 Fe1 C6 C10 -36.91(16)
C4 Fe1 C6 C10 40.3(4)
C2 Fe1 C6 C10 160.14(15)
C8 Fe1 C6 C10 -80.05(18)
C3 Fe1 C6 C10 -165.1(2)
C10 Fe1 C6 C7 118.1(2)
C5 Fe1 C6 C7 -167.14(16)
C1 Fe1 C6 C7 -124.89(16)
C9 Fe1 C6 C7 81.22(18)
C4 Fe1 C6 C7 158.4(3)
C2 Fe1 C6 C7 -81.73(18)
C8 Fe1 C6 C7 38.08(16)
C3 Fe1 C6 C7 -47.0(3)
C10 C6 C7 C8 -0.3(3)
Fe1 C6 C7 C8 -60.39(16)
C10 C6 C7 Fe1 60.05(17)
C10 Fe1 C7 C8 80.21(18)
C5 Fe1 C7 C8 158.8(3)
C1 Fe1 C7 C8 -167.07(14)
C6 Fe1 C7 C8 118.2(2)
C9 Fe1 C7 C8 37.31(16)
C4 Fe1 C7 C8 -47.7(3)
C2 Fe1 C7 C8 -124.92(16)
C3 Fe1 C7 C8 -82.58(17)
C10 Fe1 C7 C6 -37.94(17)
C5 Fe1 C7 C6 40.7(4)
C1 Fe1 C7 C6 74.78(18)
C9 Fe1 C7 C6 -80.84(18)
C4 Fe1 C7 C6 -165.9(2)
C2 Fe1 C7 C6 116.93(17)
C8 Fe1 C7 C6 -118.2(2)
C3 Fe1 C7 C6 159.27(16)
C6 C7 C8 C9 0.3(3)
Fe1 C7 C8 C9 -59.66(17)
C6 C7 C8 Fe1 59.97(16)
C10 Fe1 C8 C9 36.84(19)
C5 Fe1 C8 C9 -47.9(3)
C1 Fe1 C8 C9 158.4(3)
C6 Fe1 C8 C9 80.49(19)
C7 Fe1 C8 C9 118.9(2)
C4 Fe1 C8 C9 -82.8(2)
C2 Fe1 C8 C9 -166.38(17)
C3 Fe1 C8 C9 -125.57(18)
C10 Fe1 C8 C7 -82.11(19)
C5 Fe1 C8 C7 -166.9(2)
C1 Fe1 C8 C7 39.4(4)
C6 Fe1 C8 C7 -38.46(16)
C9 Fe1 C8 C7 -118.9(2)
C4 Fe1 C8 C7 158.25(16)
C2 Fe1 C8 C7 74.68(19)
C3 Fe1 C8 C7 115.49(17)
C7 C8 C9 C10 -0.2(3)
Fe1 C8 C9 C10 -59.46(18)
C7 C8 C9 Fe1 59.30(16)
C5 Fe1 C9 C10 -82.30(19)
C1 Fe1 C9 C10 -45.7(3)
C6 Fe1 C9 C10 37.51(17)
C7 Fe1 C9 C10 81.92(19)
C4 Fe1 C9 C10 -125.21(17)
C2 Fe1 C9 C10 159.7(3)
C8 Fe1 C9 C10 119.8(3)
C3 Fe1 C9 C10 -166.61(16)
C10 Fe1 C9 C8 -119.8(3)
C5 Fe1 C9 C8 157.87(17)
C1 Fe1 C9 C8 -165.6(2)
C6 Fe1 C9 C8 -82.32(19)
C7 Fe1 C9 C8 -37.91(18)
C4 Fe1 C9 C8 114.96(18)
C2 Fe1 C9 C8 39.9(4)
C3 Fe1 C9 C8 73.6(2)
C8 C9 C10 C6 -0.1(3)
Fe1 C9 C10 C6 -59.78(17)
C8 C9 C10 Fe1 59.72(18)
C7 C6 C10 C9 0.3(3)
Fe1 C6 C10 C9 60.15(18)
C7 C6 C10 Fe1 -59.90(16)
C5 Fe1 C10 C9 115.56(16)
C1 Fe1 C10 C9 159.40(15)
C6 Fe1 C10 C9 -119.5(2)
C7 Fe1 C10 C9 -80.97(18)
C4 Fe1 C10 C9 73.90(19)
C2 Fe1 C10 C9 -165.3(2)
C8 Fe1 C10 C9 -37.05(16)
C3 Fe1 C10 C9 39.1(4)
C5 Fe1 C10 C6 -124.94(17)
C1 Fe1 C10 C6 -81.10(18)
C7 Fe1 C10 C6 38.53(17)
C9 Fe1 C10 C6 119.5(2)
C4 Fe1 C10 C6 -166.60(16)
C2 Fe1 C10 C6 -45.8(3)
C8 Fe1 C10 C6 82.45(19)
C3 Fe1 C10 C6 158.6(3)
C12 N1 C11 O1 5.3(3)
C12 N1 C11 C1 -174.16(18)
C2 C1 C11 O1 6.2(3)
C5 C1 C11 O1 -177.1(2)
Fe1 C1 C11 O1 92.8(2)
C2 C1 C11 N1 -174.32(18)
C5 C1 C11 N1 2.3(3)
Fe1 C1 C11 N1 -87.69(19)
C11 N1 C12 C13 -8.9(3)
C11 N1 C12 C17 169.84(19)
N1 C12 C13 C14 179.05(19)
C17 C12 C13 C14 0.4(3)
C12 C13 C14 C15 -1.0(3)
C13 C14 C15 C16 0.6(3)
C14 C15 C16 C18 -178.2(2)
C14 C15 C16 C17 0.5(3)
C20 N2 C17 C16 1.9(3)
C20 N2 C17 C12 -177.45(17)
C18 C16 C17 N2 -1.8(3)
C15 C16 C17 N2 179.49(18)
C18 C16 C17 C12 177.61(17)
C15 C16 C17 C12 -1.1(3)
C13 C12 C17 N2 -179.88(17)
N1 C12 C17 N2 1.3(2)
C13 C12 C17 C16 0.7(3)
N1 C12 C17 C16 -178.11(16)
C17 C16 C18 C19 -0.1(3)
C15 C16 C18 C19 178.6(2)
C16 C18 C19 C20 1.7(3)
C17 N2 C20 C19 -0.2(3)
C18 C19 C20 N2 -1.6(3)
